data_4003698
loop_
_publ_author_name
'Kumagai, Shohei'
'Ishii, Hiroyuki'
'Watanabe, Go'
'Annaka, Tatsuro'
'Fukuzaki, Eiji'
'Tani, Yukio'
'Sugiura, Hiroki'
'Watanabe, Tetsuya'
'Kurosawa, Tadanori'
'Takeya, Jun'
'Okamoto, Toshihiro'

_publ_section_title
;
 Cooperative Aggregations of Nitrogen-Containing Perylene Diimides Driven
 by Rigid and Flexible Functional Groups
;
_journal_name_full 'Chemistry of Materials'
_journal_paper_doi 10.1021/acs.chemmater.0c01888
_journal_year 2020
_chemical_formula_moiety 'C36 H20 N4 O4'
_chemical_formula_sum 'C36 H20 N4 O4'
_chemical_formula_weight 572.56
_space_group_crystal_system monoclinic
_space_group_IT_number 14
_space_group_name_Hall '-P 2ybc'
_space_group_name_H-M_alt 'P 1 21/c 1'
_atom_sites_solution_hydrogens geom
_atom_sites_solution_primary direct
_atom_sites_solution_secondary difmap
_cell_angle_alpha 90.0000
_cell_angle_beta 94.412(7)
_cell_angle_gamma 90.0000
_cell_formula_units_Z 2
_cell_length_a 7.7598(4)
_cell_length_b 4.7937(3)
_cell_length_c 35.5839(19)
_cell_measurement_reflns_used 8970
_cell_measurement_temperature 302
_cell_measurement_theta_max 68.22
_cell_measurement_theta_min 3.74
_cell_volume 1319.73(13)
_computing_cell_refinement 'RAPID AUTO'
_computing_data_collection 'RAPID AUTO (Rigaku, ????)'
_computing_data_reduction 'RAPID AUTO'
_computing_molecular_graphics 'CrystalStructure 4.2.2'
_computing_publication_material 'CrystalStructure 4.2.2 (Rigaku, 2016)'
_computing_structure_refinement 'SHELXL Version 2014/7 (Sheldrick, 2008)'
_computing_structure_solution 'SHELXT Version 2014/4 (Sheldrick, 2014)'
_diffrn_ambient_temperature 302
_diffrn_detector_area_resol_mean 10.000
_diffrn_measured_fraction_theta_full 0.997
_diffrn_measured_fraction_theta_max 0.996
_diffrn_measurement_device_type 'Rigaku R-AXIS RAPID'
_diffrn_measurement_method \w
_diffrn_radiation_type 'Cu K\a'
_diffrn_radiation_wavelength 1.54187
_diffrn_reflns_av_R_equivalents 0.1312
_diffrn_reflns_Laue_measured_fraction_full 0.997
_diffrn_reflns_Laue_measured_fraction_max 0.996
_diffrn_reflns_limit_h_max 9
_diffrn_reflns_limit_h_min -9
_diffrn_reflns_limit_k_max 5
_diffrn_reflns_limit_k_min -5
_diffrn_reflns_limit_l_max 42
_diffrn_reflns_limit_l_min -42
_diffrn_reflns_number 12888
_diffrn_reflns_point_group_measured_fraction_full 0.997
_diffrn_reflns_point_group_measured_fraction_max 0.996
_diffrn_reflns_theta_full 67.687
_diffrn_reflns_theta_max 68.254
_diffrn_reflns_theta_min 4.986
_diffrn_standards_number 0
_exptl_absorpt_coefficient_mu 0.782
_exptl_absorpt_correction_T_max 0.996
_exptl_absorpt_correction_T_min 0.974
_exptl_absorpt_correction_type multi-scan
_exptl_absorpt_process_details 'ABSCOR (Rigaku, 1995)'
_exptl_crystal_colour red
_exptl_crystal_density_diffrn 1.441
_exptl_crystal_density_method 'not measured'
_exptl_crystal_description platelet
_exptl_crystal_F_000 592.00
_exptl_crystal_size_max 0.400
_exptl_crystal_size_mid 0.028
_exptl_crystal_size_min 0.005
_refine_diff_density_max 0.24
_refine_diff_density_min -0.28
_refine_ls_extinction_method none
_refine_ls_goodness_of_fit_ref 1.038
_refine_ls_hydrogen_treatment refxyz
_refine_ls_number_parameters 229
_refine_ls_number_reflns 2414
_refine_ls_number_restraints 0
_refine_ls_R_factor_all 0.1715
_refine_ls_R_factor_gt 0.0851
_refine_ls_shift/su_max 0.000
_refine_ls_structure_factor_coef Fsqd
_refine_ls_weighting_details 'w = 1/[\s^2^(Fo^2^)+(0.1150P)^2^+0.5583P] where P=(Fo^2^+2Fc^2^)/3'
_refine_ls_weighting_scheme calc
_refine_ls_wR_factor_gt 0.2029
_refine_ls_wR_factor_ref 0.2688
_reflns_Friedel_coverage 0.000
_reflns_number_gt 1129
_reflns_number_total 2414
_reflns_threshold_expression F^2^>2.0\s(F^2^)
_cod_data_source_file cm0c01888_si_002.cif
_cod_data_source_block 180402_PhC1BQQDI
_cod_original_sg_symbol_H-M 'P 21/c'
_cod_database_code 4003698

loop_
_space_group_symop_id
_space_group_symop_operation_xyz
1 +X,+Y,+Z
2 -X,1/2+Y,1/2-Z
3 -X,-Y,-Z
4 +X,-1/2-Y,-1/2+Z

loop_
_atom_site_label
_atom_site_type_symbol
_atom_site_fract_x
_atom_site_fract_y
_atom_site_fract_z
_atom_site_U_iso_or_equiv
_atom_site_adp_type
_atom_site_occupancy
_atom_site_site_symmetry_order
_atom_site_calc_flag
_atom_site_refinement_flags_posn
_atom_site_refinement_flags_adp
_atom_site_refinement_flags_occupancy
_atom_site_disorder_assembly
_atom_site_disorder_group
O1 O 0.7022(4) 0.4219(7) 0.58605(9) 0.0772(11) Uani 1 1 d . . . . .
O2 O 0.3626(4) 1.0729(9) 0.63722(10) 0.0917(13) Uani 1 1 d . . . . .
N3 N 0.3122(5) 0.2125(8) 0.50273(10) 0.0617(11) Uani 1 1 d . . . . .
N4 N 0.5344(5) 0.7488(8) 0.61159(10) 0.0643(11) Uani 1 1 d . . . . .
C5 C 0.1317(5) 0.5614(10) 0.52852(12) 0.0560(12) Uani 1 1 d . . . . .
C6 C 0.1628(5) 0.3532(10) 0.50187(12) 0.0574(12) Uani 1 1 d . . . . .
C7 C 0.2620(5) 0.6245(10) 0.55709(11) 0.0565(12) Uani 1 1 d . . . . .
C8 C -0.0290(5) 0.7136(10) 0.52771(11) 0.0572(12) Uani 1 1 d . . . . .
C9 C 0.2378(6) 0.8302(10) 0.58430(12) 0.0597(12) Uani 1 1 d . . . . .
C10 C 0.5623(6) 0.5417(11) 0.58547(13) 0.0651(13) Uani 1 1 d . . . . .
C11 C 0.4198(6) 0.4767(10) 0.55720(12) 0.0610(13) Uani 1 1 d . . . . .
C12 C 0.0825(6) 0.9734(11) 0.58290(13) 0.0647(13) Uani 1 1 d . . . . .
C13 C -0.0483(6) 0.9152(11) 0.55494(13) 0.0620(13) Uani 1 1 d . . . . .
C14 C 0.4353(6) 0.2762(11) 0.52993(13) 0.0632(13) Uani 1 1 d . . . . .
C15 C 0.3778(6) 0.8973(12) 0.61352(14) 0.0688(14) Uani 1 1 d . . . . .
C16 C 0.6822(7) 0.8226(12) 0.63876(14) 0.0702(15) Uani 1 1 d . . . . .
C17 C 0.7218(8) 0.6082(12) 0.66870(16) 0.0787(16) Uani 1 1 d . . . . .
C18 C 0.5997(12) 0.5308(14) 0.69230(18) 0.106(2) Uani 1 1 d . . . . .
C19 C 0.8879(8) 0.4933(15) 0.6731(2) 0.114(3) Uani 1 1 d . . . . .
C20 C 0.9243(19) 0.302(2) 0.7020(4) 0.180(6) Uani 1 1 d . . . . .
C21 C 0.806(3) 0.220(3) 0.7249(3) 0.196(9) Uani 1 1 d . . . . .
C22 C 0.643(2) 0.340(2) 0.7205(2) 0.156(4) Uani 1 1 d . . . . .
H12 H 0.068(6) 1.114(10) 0.6030(13) 0.078 Uiso 1 1 d . U . . .
H13 H -0.164(6) 1.000(9) 0.5542(12) 0.075 Uiso 1 1 d . U . . .
H14 H 0.543(6) 0.182(10) 0.5295(12) 0.076 Uiso 1 1 d . U . . .
H16A H 0.650(6) 0.988(11) 0.6502(14) 0.085 Uiso 1 1 d . U . . .
H16B H 0.781(6) 0.867(10) 0.6222(14) 0.085 Uiso 1 1 d . U . . .
H18 H 0.473(8) 0.601(14) 0.6873(18) 0.128 Uiso 1 1 d . U . . .
H19 H 0.970(8) 0.568(16) 0.6545(19) 0.139 Uiso 1 1 d . U . . .
H20 H 1.025(12) 0.23(2) 0.705(3) 0.212 Uiso 1 1 d . U . . .
H21 H 0.817(13) 0.10(2) 0.745(3) 0.231 Uiso 1 1 d . U . . .
H22 H 0.549(12) 0.29(2) 0.735(2) 0.188 Uiso 1 1 d . U . . .

loop_
_atom_site_aniso_label
_atom_site_aniso_U_11
_atom_site_aniso_U_22
_atom_site_aniso_U_33
_atom_site_aniso_U_23
_atom_site_aniso_U_13
_atom_site_aniso_U_12
O1 0.059(2) 0.093(3) 0.077(2) -0.0112(19) -0.0120(17) 0.0057(19)
O2 0.080(2) 0.106(3) 0.085(3) -0.037(2) -0.0185(19) 0.011(2)
N3 0.057(2) 0.065(3) 0.061(2) -0.0058(19) -0.0077(18) 0.003(2)
N4 0.060(2) 0.076(3) 0.055(2) -0.008(2) -0.0103(18) -0.001(2)
C5 0.051(3) 0.070(3) 0.047(2) 0.002(2) -0.002(2) -0.002(2)
C6 0.055(3) 0.066(3) 0.050(3) 0.004(2) -0.001(2) -0.002(2)
C7 0.052(3) 0.066(3) 0.050(3) 0.002(2) -0.002(2) -0.004(2)
C8 0.056(3) 0.067(3) 0.047(3) 0.003(2) -0.002(2) 0.000(2)
C9 0.059(3) 0.066(3) 0.053(3) -0.002(2) -0.003(2) -0.007(2)
C10 0.055(3) 0.080(4) 0.059(3) 0.006(3) -0.005(2) -0.004(3)
C11 0.055(3) 0.069(3) 0.058(3) 0.005(2) -0.004(2) -0.003(2)
C12 0.066(3) 0.072(3) 0.056(3) -0.011(2) -0.001(2) 0.003(3)
C13 0.054(3) 0.073(3) 0.059(3) -0.002(2) -0.001(2) 0.001(2)
C14 0.054(3) 0.072(3) 0.063(3) -0.002(3) -0.007(2) 0.006(2)
C15 0.066(3) 0.080(4) 0.058(3) -0.011(3) -0.007(2) -0.003(3)
C16 0.068(3) 0.078(4) 0.063(3) -0.009(3) -0.008(3) -0.009(3)
C17 0.091(4) 0.072(4) 0.067(3) -0.011(3) -0.031(3) 0.000(3)
C18 0.161(7) 0.085(5) 0.070(4) 0.007(4) -0.002(4) -0.002(5)
C19 0.102(5) 0.096(5) 0.132(6) -0.013(5) -0.065(4) 0.003(4)
C20 0.229(13) 0.102(7) 0.181(11) -0.014(7) -0.157(10) 0.030(8)
C21 0.36(2) 0.090(8) 0.113(9) 0.008(6) -0.104(12) 0.006(10)
C22 0.280(15) 0.098(7) 0.089(6) 0.014(5) 0.004(7) 0.003(8)

loop_
_atom_type_symbol
_atom_type_description
_atom_type_scat_dispersion_real
_atom_type_scat_dispersion_imag
_atom_type_scat_source
C C 0.0181 0.0091
;
International Tables for Crystallography
(Vol. C, Tables 4.2.6.8 and 6.1.1.4)
;
H H 0.0000 0.0000
;
International Tables for Crystallography
(Vol. C, Table 6.1.1.4)
;
N N 0.0311 0.0180
;
International Tables for Crystallography
(Vol. C, Tables 4.2.6.8 and 6.1.1.4)
;
O O 0.0492 0.0322
;
International Tables for Crystallography
(Vol. C, Tables 4.2.6.8 and 6.1.1.4)
;

loop_
_geom_angle_atom_site_label_1
_geom_angle_atom_site_label_2
_geom_angle_atom_site_label_3
_geom_angle
_geom_angle_site_symmetry_1
_geom_angle_site_symmetry_3
_geom_angle_publ_flag
C6 N3 C14 118.0(4) . . ?
C10 N4 C15 124.8(4) . . ?
C10 N4 C16 117.0(4) . . ?
C15 N4 C16 118.1(4) . . ?
C7 C5 C6 119.1(4) . . ?
C7 C5 C8 118.5(4) . . ?
C6 C5 C8 122.5(4) . . ?
N3 C6 C5 122.3(4) . . ?
N3 C6 C8 118.3(4) . 3_566 ?
C5 C6 C8 119.5(4) . 3_566 ?
C9 C7 C5 121.4(4) . . ?
C9 C7 C11 120.8(4) . . ?
C5 C7 C11 117.9(4) . . ?
C13 C8 C5 118.6(4) . . ?
C13 C8 C6 123.3(4) . 3_566 ?
C5 C8 C6 118.1(4) . 3_566 ?
C12 C9 C7 119.1(4) . . ?
C12 C9 C15 120.5(4) . . ?
C7 C9 C15 120.4(4) . . ?
O1 C10 N4 120.5(4) . . ?
O1 C10 C11 122.0(5) . . ?
N4 C10 C11 117.5(4) . . ?
C14 C11 C7 118.0(4) . . ?
C14 C11 C10 121.9(5) . . ?
C7 C11 C10 120.1(5) . . ?
C9 C12 C13 120.7(5) . . ?
C9 C12 H12 117(3) . . ?
C13 C12 H12 122(3) . . ?
C8 C13 C12 121.8(5) . . ?
C8 C13 H13 115(3) . . ?
C12 C13 H13 123(3) . . ?
N3 C14 C11 124.8(5) . . ?
N3 C14 H14 117(3) . . ?
C11 C14 H14 118(3) . . ?
O2 C15 N4 121.1(4) . . ?
O2 C15 C9 122.5(5) . . ?
N4 C15 C9 116.3(4) . . ?
N4 C16 C17 114.0(4) . . ?
N4 C16 H16A 105(3) . . ?
C17 C16 H16A 109(3) . . ?
N4 C16 H16B 104(3) . . ?
C17 C16 H16B 116(3) . . ?
H16A C16 H16B 108(4) . . ?
C18 C17 C19 120.1(6) . . ?
C18 C17 C16 120.7(5) . . ?
C19 C17 C16 119.2(6) . . ?
C17 C18 C22 119.1(9) . . ?
C17 C18 H18 120(4) . . ?
C22 C18 H18 121(4) . . ?
C20 C19 C17 118.3(10) . . ?
C20 C19 H19 128(4) . . ?
C17 C19 H19 114(4) . . ?
C21 C20 C19 122.3(13) . . ?
C21 C20 H20 118(8) . . ?
C19 C20 H20 120(8) . . ?
C20 C21 C22 118.4(12) . . ?
C20 C21 H21 129(7) . . ?
C22 C21 H21 113(7) . . ?
C18 C22 C21 121.7(12) . . ?
C18 C22 H22 114(7) . . ?
C21 C22 H22 124(6) . . ?

loop_
_geom_bond_atom_site_label_1
_geom_bond_atom_site_label_2
_geom_bond_distance
_geom_bond_site_symmetry_2
_geom_bond_publ_flag
O1 C10 1.227(5) . ?
O2 C15 1.204(5) . ?
N3 C6 1.339(5) . ?
N3 C14 1.342(5) . ?
N4 C10 1.388(6) . ?
N4 C15 1.414(6) . ?
N4 C16 1.485(6) . ?
C5 C7 1.410(6) . ?
C5 C6 1.411(6) . ?
C5 C8 1.443(6) . ?
C6 C8 1.456(6) 3_566 ?
C7 C9 1.405(6) . ?
C7 C11 1.415(6) . ?
C8 C13 1.385(6) . ?
C8 C6 1.456(6) 3_566 ?
C9 C12 1.384(6) . ?
C9 C15 1.481(6) . ?
C10 C11 1.470(6) . ?
C11 C14 1.378(6) . ?
C12 C13 1.394(6) . ?
C12 H12 0.99(5) . ?
C13 H13 0.99(4) . ?
C14 H14 0.95(5) . ?
C16 C17 1.495(8) . ?
C16 H16A 0.93(5) . ?
C16 H16B 1.02(5) . ?
C17 C18 1.365(8) . ?
C17 C19 1.400(8) . ?
C18 C22 1.381(12) . ?
C18 H18 1.04(6) . ?
C19 C20 1.393(14) . ?
C19 H19 1.02(6) . ?
C20 C21 1.33(2) . ?
C20 H20 0.86(10) . ?
C21 C22 1.386(18) . ?
C21 H21 0.92(12) . ?
C22 H22 0.95(8) . ?

loop_
_geom_torsion_atom_site_label_1
_geom_torsion_atom_site_label_2
_geom_torsion_atom_site_label_3
_geom_torsion_atom_site_label_4
_geom_torsion
_geom_torsion_site_symmetry_1
_geom_torsion_site_symmetry_2
_geom_torsion_site_symmetry_3
_geom_torsion_site_symmetry_4
_geom_torsion_publ_flag
C14 N3 C6 C5 -0.5(7) . . . . ?
C14 N3 C6 C8 179.6(4) . . . 3_566 ?
C7 C5 C6 N3 0.0(6) . . . . ?
C8 C5 C6 N3 180.0(4) . . . . ?
C7 C5 C6 C8 179.9(4) . . . 3_566 ?
C8 C5 C6 C8 -0.1(7) . . . 3_566 ?
C6 C5 C7 C9 179.9(4) . . . . ?
C8 C5 C7 C9 -0.1(6) . . . . ?
C6 C5 C7 C11 0.9(6) . . . . ?
C8 C5 C7 C11 -179.1(4) . . . . ?
C7 C5 C8 C13 0.1(6) . . . . ?
C6 C5 C8 C13 -179.8(4) . . . . ?
C7 C5 C8 C6 -179.9(4) . . . 3_566 ?
C6 C5 C8 C6 0.1(7) . . . 3_566 ?
C5 C7 C9 C12 0.0(7) . . . . ?
C11 C7 C9 C12 179.0(4) . . . . ?
C5 C7 C9 C15 -178.6(4) . . . . ?
C11 C7 C9 C15 0.4(7) . . . . ?
C15 N4 C10 O1 -179.4(5) . . . . ?
C16 N4 C10 O1 2.1(7) . . . . ?
C15 N4 C10 C11 1.5(7) . . . . ?
C16 N4 C10 C11 -177.0(4) . . . . ?
C9 C7 C11 C14 179.6(4) . . . . ?
C5 C7 C11 C14 -1.4(6) . . . . ?
C9 C7 C11 C10 -1.4(7) . . . . ?
C5 C7 C11 C10 177.7(4) . . . . ?
O1 C10 C11 C14 0.4(8) . . . . ?
N4 C10 C11 C14 179.5(4) . . . . ?
O1 C10 C11 C7 -178.6(4) . . . . ?
N4 C10 C11 C7 0.5(7) . . . . ?
C7 C9 C12 C13 -0.1(7) . . . . ?
C15 C9 C12 C13 178.6(4) . . . . ?
C5 C8 C13 C12 -0.2(7) . . . . ?
C6 C8 C13 C12 179.9(4) 3_566 . . . ?
C9 C12 C13 C8 0.1(8) . . . . ?
C6 N3 C14 C11 0.0(7) . . . . ?
C7 C11 C14 N3 1.0(7) . . . . ?
C10 C11 C14 N3 -178.0(5) . . . . ?
C10 N4 C15 O2 179.3(5) . . . . ?
C16 N4 C15 O2 -2.2(7) . . . . ?
C10 N4 C15 C9 -2.4(7) . . . . ?
C16 N4 C15 C9 176.0(4) . . . . ?
C12 C9 C15 O2 1.0(8) . . . . ?
C7 C9 C15 O2 179.7(5) . . . . ?
C12 C9 C15 N4 -177.2(4) . . . . ?
C7 C9 C15 N4 1.4(7) . . . . ?
C10 N4 C16 C17 -73.4(6) . . . . ?
C15 N4 C16 C17 108.1(6) . . . . ?
N4 C16 C17 C18 -58.6(7) . . . . ?
N4 C16 C17 C19 123.5(6) . . . . ?
C19 C17 C18 C22 0.3(10) . . . . ?
C16 C17 C18 C22 -177.7(6) . . . . ?
C18 C17 C19 C20 -0.3(10) . . . . ?
C16 C17 C19 C20 177.6(6) . . . . ?
C17 C19 C20 C21 1.7(15) . . . . ?
C19 C20 C21 C22 -3(2) . . . . ?
C17 C18 C22 C21 -1.5(13) . . . . ?
C20 C21 C22 C18 2.7(18) . . . . ?
